data_7026374
loop_
_publ_author_name
'Zang, Shuang-Quan'
'Liang, Ran'
'Fan, Ya-Juan'
'Hou, Hong-Wei'
'Mak, Thomas C. W.'

_publ_section_title
;
 Divalent zinc and cadmium coordination polymers of a new flexible
 tetracarboxylate ligand: syntheses, crystal structures and properties.
;
_journal_issue 34
_journal_name_full 'Dalton transactions (Cambridge, England : 2003)'
_journal_page_first 8022
_journal_page_last 8032
_journal_paper_doi 10.1039/c0dt00374c
_journal_volume 39
_journal_year 2010
_chemical_formula_moiety 'C31 H20 N4 O9 Zn2, H2 O'
_chemical_formula_sum 'C31 H22 N4 O10 Zn2'
_chemical_formula_weight 741.27
_chemical_name_systematic
;
?
;
_space_group_IT_number 2
_symmetry_cell_setting triclinic
_symmetry_space_group_name_Hall '-P 1'
_symmetry_space_group_name_H-M 'P -1'
_atom_sites_solution_hydrogens geom
_atom_sites_solution_primary direct
_atom_sites_solution_secondary difmap
_audit_creation_method SHELXL-97
_cell_angle_alpha 80.8810(10)
_cell_angle_beta 84.8950(10)
_cell_angle_gamma 68.2990(10)
_cell_formula_units_Z 2
_cell_length_a 10.9889(7)
_cell_length_b 11.4124(7)
_cell_length_c 12.3293(8)
_cell_measurement_reflns_used 2250
_cell_measurement_temperature 296(2)
_cell_measurement_theta_max 25.650
_cell_measurement_theta_min 2.1505
_cell_volume 1417.69(16)
_computing_cell_refinement 'APEX 2'
_computing_data_collection 'APEX 2(Bruker, 2009)'
_computing_data_reduction 'SAINT(Bruker, 2009)'
_computing_molecular_graphics 'SHELXTL(Bruker, 2009)'
_computing_publication_material SHELXTL
_computing_structure_refinement 'SHELXL-97 (Sheldrick, 2008)'
_computing_structure_solution 'SHELXS-97 (Sheldrick, 2008)'
_diffrn_ambient_temperature 296(2)
_diffrn_measured_fraction_theta_full 0.987
_diffrn_measured_fraction_theta_max 0.987
_diffrn_measurement_device_type 'Bruker Smart APEX II CCD area detector'
_diffrn_measurement_method 'phi and omega scans'
_diffrn_radiation_monochromator graphite
_diffrn_radiation_source 'fine-focus sealed tube'
_diffrn_radiation_type MoK\a
_diffrn_radiation_wavelength 0.71073
_diffrn_reflns_av_R_equivalents 0.0581
_diffrn_reflns_av_sigmaI/netI 0.0996
_diffrn_reflns_limit_h_max 13
_diffrn_reflns_limit_h_min -11
_diffrn_reflns_limit_k_max 12
_diffrn_reflns_limit_k_min -13
_diffrn_reflns_limit_l_max 14
_diffrn_reflns_limit_l_min -14
_diffrn_reflns_number 7247
_diffrn_reflns_theta_full 25.00
_diffrn_reflns_theta_max 25.00
_diffrn_reflns_theta_min 1.67
_exptl_absorpt_coefficient_mu 1.763
_exptl_absorpt_correction_T_max 0.7779
_exptl_absorpt_correction_T_min 0.7421
_exptl_absorpt_correction_type multi-scan
_exptl_absorpt_process_details 'SADABS(Bruker, 2009)'
_exptl_crystal_colour colourless
_exptl_crystal_density_diffrn 1.736
_exptl_crystal_density_method 'not measured'
_exptl_crystal_description plate
_exptl_crystal_F_000 752
_exptl_crystal_size_max 0.18
_exptl_crystal_size_mid 0.16
_exptl_crystal_size_min 0.15
_refine_diff_density_max 0.444
_refine_diff_density_min -0.549
_refine_diff_density_rms 0.096
_refine_ls_extinction_method none
_refine_ls_goodness_of_fit_ref 0.878
_refine_ls_hydrogen_treatment constr
_refine_ls_matrix_type full
_refine_ls_number_parameters 424
_refine_ls_number_reflns 4929
_refine_ls_number_restraints 0
_refine_ls_restrained_S_all 0.878
_refine_ls_R_factor_all 0.0726
_refine_ls_R_factor_gt 0.0431
_refine_ls_shift/su_max 0.000
_refine_ls_shift/su_mean 0.000
_refine_ls_structure_factor_coef Fsqd
_refine_ls_weighting_details 'calc w=1/[\s^2^(Fo^2^)+(0.0106P)^2^+0.0000P] where P=(Fo^2^+2Fc^2^)/3'
_refine_ls_weighting_scheme calc
_refine_ls_wR_factor_gt 0.0681
_refine_ls_wR_factor_ref 0.0776
_reflns_number_gt 3317
_reflns_number_total 4929
_reflns_threshold_expression >2sigma(I)
_cod_data_source_file c0dt00374c.txt
_cod_data_source_block compound2
_cod_database_code 7026374

loop_
_symmetry_equiv_pos_as_xyz
'x, y, z'
'-x, -y, -z'

loop_
_atom_site_label
_atom_site_type_symbol
_atom_site_fract_x
_atom_site_fract_y
_atom_site_fract_z
_atom_site_U_iso_or_equiv
_atom_site_adp_type
_atom_site_occupancy
_atom_site_symmetry_multiplicity
_atom_site_calc_flag
_atom_site_refinement_flags
Zn1 Zn 0.96858(5) 0.35492(4) 0.43154(4) 0.02797(15) Uani 1 1 d .
Zn2 Zn 1.17476(5) -0.07042(4) 0.35713(4) 0.03102(15) Uani 1 1 d .
N1 N 0.2350(4) 0.0262(3) 0.2269(3) 0.0350(10) Uani 1 1 d .
N2 N 0.2868(4) 0.1708(3) 0.1136(3) 0.0373(10) Uani 1 1 d .
N3 N 0.8938(4) 0.2819(3) 0.1302(3) 0.0358(9) Uani 1 1 d .
N4 N 0.9161(3) 0.3535(3) 0.2800(3) 0.0307(9) Uani 1 1 d .
O1 O 1.1351(3) 0.3894(2) 0.3967(2) 0.0323(7) Uani 1 1 d .
O2 O 1.1380(3) 0.4529(2) 0.5585(2) 0.0324(7) Uani 1 1 d .
O3 O 1.1438(3) 0.6794(2) 0.4391(2) 0.0421(9) Uani 1 1 d .
O4 O 1.2948(3) 0.7501(2) 0.3576(2) 0.0371(8) Uani 1 1 d .
O5 O 1.4151(3) 0.0992(2) 0.4014(2) 0.0373(8) Uani 1 1 d .
O6 O 1.0831(3) 0.1627(2) 0.4418(2) 0.0284(7) Uani 1 1 d .
O7 O 1.2222(3) -0.0308(2) 0.4927(2) 0.0320(7) Uani 1 1 d .
O8 O 1.0070(3) 0.0471(2) 0.6591(2) 0.0325(7) Uani 1 1 d .
O9 O 0.9557(3) 0.1586(3) 0.8005(3) 0.0505(9) Uani 1 1 d .
O1W O 0.8667(4) 0.4257(3) 0.8171(3) 0.0689(11) Uani 1 1 d .
H1WA H 0.9032 0.3514 0.7974 0.083 Uiso 1 1 d R
H1WB H 0.8582 0.4791 0.7586 0.083 Uiso 1 1 d R
C1 C 1.4214(4) 0.2985(4) 0.4265(3) 0.0248(10) Uani 1 1 d .
C2 C 1.3253(4) 0.4193(4) 0.4321(3) 0.0236(10) Uani 1 1 d .
C3 C 1.3561(4) 0.5281(4) 0.3959(3) 0.0274(10) Uani 1 1 d .
C4 C 1.4820(4) 0.5124(4) 0.3548(4) 0.0368(12) Uani 1 1 d .
H4 H 1.5030 0.5839 0.3289 0.044 Uiso 1 1 calc R
C5 C 1.5760(4) 0.3942(4) 0.3516(4) 0.0444(13) Uani 1 1 d .
H5 H 1.6603 0.3862 0.3254 0.053 Uiso 1 1 calc R
C6 C 1.5466(4) 0.2871(4) 0.3869(3) 0.0329(11) Uani 1 1 d .
H6 H 1.6108 0.2069 0.3842 0.040 Uiso 1 1 calc R
C7 C 1.3904(4) 0.1779(4) 0.4619(3) 0.0281(10) Uani 1 1 d .
C8 C 1.3279(4) 0.1676(3) 0.5735(3) 0.0256(10) Uani 1 1 d .
C9 C 1.2191(4) 0.1297(3) 0.5951(3) 0.0231(10) Uani 1 1 d .
C10 C 1.1545(4) 0.1416(3) 0.6982(3) 0.0277(10) Uani 1 1 d .
C11 C 1.2043(5) 0.1798(4) 0.7797(4) 0.0399(12) Uani 1 1 d .
H11 H 1.1608 0.1882 0.8479 0.048 Uiso 1 1 calc R
C12 C 1.3175(5) 0.2056(4) 0.7608(4) 0.0398(12) Uani 1 1 d .
H12 H 1.3539 0.2250 0.8177 0.048 Uiso 1 1 calc R
C13 C 1.3770(4) 0.2027(4) 0.6580(4) 0.0338(11) Uani 1 1 d .
H13 H 1.4511 0.2245 0.6448 0.041 Uiso 1 1 calc R
C14 C 1.1876(4) 0.4242(3) 0.4664(4) 0.0263(10) Uani 1 1 d .
C15 C 1.2564(4) 0.6618(4) 0.3986(3) 0.0290(10) Uani 1 1 d .
C16 C 1.1686(4) 0.0854(4) 0.5049(3) 0.0262(10) Uani 1 1 d .
C17 C 1.0294(4) 0.1151(4) 0.7221(4) 0.0330(11) Uani 1 1 d .
C18 C 0.2369(4) 0.1426(4) 0.2135(4) 0.0339(11) Uani 1 1 d .
H18 H 0.2076 0.1978 0.2662 0.041 Uiso 1 1 calc R
C19 C 0.3210(5) 0.0653(4) 0.0617(4) 0.0497(14) Uani 1 1 d .
H19 H 0.3597 0.0556 -0.0082 0.060 Uiso 1 1 calc R
C20 C 0.2875(5) -0.0218(4) 0.1317(4) 0.0506(15) Uani 1 1 d .
H20 H 0.2986 -0.1027 0.1173 0.061 Uiso 1 1 calc R
C21 C 0.3126(5) 0.2872(4) 0.0733(4) 0.0448(13) Uani 1 1 d .
H21A H 0.2682 0.3504 0.1218 0.054 Uiso 1 1 calc R
H21B H 0.2771 0.3207 0.0008 0.054 Uiso 1 1 calc R
C22 C 0.4573(5) 0.2647(4) 0.0672(4) 0.0362(12) Uani 1 1 d .
C23 C 0.5399(5) 0.1766(4) 0.1443(4) 0.0477(14) Uani 1 1 d .
H23 H 0.5067 0.1299 0.1994 0.057 Uiso 1 1 calc R
C24 C 0.6708(5) 0.1582(4) 0.1394(4) 0.0484(14) Uani 1 1 d .
H24 H 0.7248 0.0984 0.1918 0.058 Uiso 1 1 calc R
C25 C 0.7248(5) 0.2246(4) 0.0603(4) 0.0369(12) Uani 1 1 d .
C26 C 0.6417(5) 0.3141(4) -0.0163(4) 0.0424(13) Uani 1 1 d .
H26 H 0.6751 0.3616 -0.0705 0.051 Uiso 1 1 calc R
C27 C 0.5095(5) 0.3333(4) -0.0129(4) 0.0447(13) Uani 1 1 d .
H27 H 0.4552 0.3932 -0.0651 0.054 Uiso 1 1 calc R
C28 C 0.8695(5) 0.2011(4) 0.0596(4) 0.0438(13) Uani 1 1 d .
H28A H 0.9175 0.1123 0.0857 0.053 Uiso 1 1 calc R
H28B H 0.9005 0.2197 -0.0150 0.053 Uiso 1 1 calc R
C29 C 0.8868(5) 0.4053(4) 0.0996(4) 0.0573(16) Uani 1 1 d .
H29 H 0.8745 0.4502 0.0291 0.069 Uiso 1 1 calc R
C30 C 0.9011(5) 0.4486(4) 0.1912(4) 0.0514(14) Uani 1 1 d .
H30 H 0.9010 0.5295 0.1945 0.062 Uiso 1 1 calc R
C31 C 0.9107(4) 0.2564(4) 0.2381(4) 0.0316(11) Uani 1 1 d .
H31 H 0.9178 0.1787 0.2794 0.038 Uiso 1 1 calc R

loop_
_atom_site_aniso_label
_atom_site_aniso_U_11
_atom_site_aniso_U_22
_atom_site_aniso_U_33
_atom_site_aniso_U_23
_atom_site_aniso_U_13
_atom_site_aniso_U_12
Zn1 0.0276(3) 0.0256(3) 0.0294(3) -0.0065(2) 0.0012(2) -0.0075(2)
Zn2 0.0381(3) 0.0238(3) 0.0332(3) -0.0053(2) 0.0023(3) -0.0138(2)
N1 0.047(3) 0.029(2) 0.032(2) -0.0095(17) 0.008(2) -0.0179(19)
N2 0.047(3) 0.035(2) 0.029(2) 0.0010(18) 0.005(2) -0.017(2)
N3 0.043(2) 0.036(2) 0.029(2) -0.0056(18) -0.0040(19) -0.0143(19)
N4 0.033(2) 0.024(2) 0.033(2) -0.0043(17) -0.0025(18) -0.0069(17)
O1 0.0256(17) 0.0290(17) 0.043(2) -0.0113(14) -0.0007(15) -0.0088(14)
O2 0.0386(19) 0.0234(16) 0.0295(18) -0.0037(13) 0.0075(15) -0.0067(14)
O3 0.0308(19) 0.0267(18) 0.052(2) 0.0044(15) 0.0203(17) 0.0009(15)
O4 0.044(2) 0.0206(17) 0.049(2) -0.0066(14) 0.0036(17) -0.0150(15)
O5 0.049(2) 0.0266(17) 0.0376(19) -0.0149(14) 0.0081(16) -0.0127(15)
O6 0.0345(18) 0.0197(16) 0.0288(17) -0.0012(13) -0.0083(15) -0.0067(14)
O7 0.0406(19) 0.0142(15) 0.0403(19) -0.0069(13) -0.0095(15) -0.0058(14)
O8 0.043(2) 0.0244(17) 0.0334(18) -0.0052(13) -0.0019(15) -0.0157(15)
O9 0.060(2) 0.066(2) 0.036(2) -0.0196(17) 0.0121(19) -0.034(2)
O1W 0.102(3) 0.061(2) 0.048(2) -0.0072(18) 0.001(2) -0.035(2)
C1 0.025(2) 0.023(2) 0.025(2) -0.0038(18) 0.002(2) -0.008(2)
C2 0.023(2) 0.023(2) 0.023(2) -0.0064(18) 0.001(2) -0.0057(19)
C3 0.027(3) 0.025(2) 0.028(3) -0.0046(19) 0.004(2) -0.008(2)
C4 0.033(3) 0.032(3) 0.046(3) -0.008(2) 0.005(2) -0.014(2)
C5 0.026(3) 0.044(3) 0.063(4) -0.012(3) 0.016(3) -0.015(2)
C6 0.026(3) 0.023(2) 0.044(3) -0.007(2) 0.001(2) -0.001(2)
C7 0.025(3) 0.023(2) 0.033(3) -0.003(2) -0.007(2) -0.004(2)
C8 0.028(3) 0.016(2) 0.029(3) -0.0014(18) -0.008(2) -0.0019(19)
C9 0.027(2) 0.013(2) 0.026(2) -0.0015(17) -0.006(2) -0.0042(18)
C10 0.037(3) 0.020(2) 0.028(3) 0.0005(19) -0.007(2) -0.013(2)
C11 0.057(3) 0.041(3) 0.023(3) -0.002(2) -0.001(2) -0.021(3)
C12 0.054(3) 0.045(3) 0.030(3) -0.004(2) -0.013(3) -0.027(3)
C13 0.036(3) 0.029(3) 0.040(3) -0.004(2) -0.003(2) -0.015(2)
C14 0.031(3) 0.011(2) 0.033(3) 0.0023(19) -0.004(2) -0.0051(19)
C15 0.035(3) 0.023(2) 0.027(3) -0.0044(19) 0.001(2) -0.008(2)
C16 0.033(3) 0.022(2) 0.027(3) -0.007(2) 0.010(2) -0.016(2)
C17 0.042(3) 0.028(3) 0.027(3) 0.008(2) -0.006(2) -0.013(2)
C18 0.039(3) 0.034(3) 0.032(3) -0.009(2) 0.005(2) -0.017(2)
C19 0.077(4) 0.048(3) 0.031(3) -0.017(2) 0.013(3) -0.028(3)
C20 0.080(4) 0.040(3) 0.042(3) -0.015(2) 0.011(3) -0.032(3)
C21 0.054(3) 0.031(3) 0.047(3) 0.003(2) 0.007(3) -0.018(3)
C22 0.044(3) 0.029(3) 0.036(3) -0.004(2) -0.001(2) -0.014(2)
C23 0.055(4) 0.048(3) 0.047(3) 0.002(3) 0.000(3) -0.030(3)
C24 0.068(4) 0.042(3) 0.036(3) 0.004(2) -0.012(3) -0.022(3)
C25 0.050(3) 0.031(3) 0.036(3) -0.015(2) -0.002(3) -0.017(2)
C26 0.056(4) 0.039(3) 0.036(3) 0.000(2) 0.002(3) -0.024(3)
C27 0.050(3) 0.041(3) 0.045(3) 0.007(2) -0.007(3) -0.023(3)
C28 0.055(4) 0.045(3) 0.036(3) -0.017(2) -0.003(3) -0.018(3)
C29 0.088(5) 0.047(3) 0.044(3) 0.016(3) -0.022(3) -0.037(3)
C30 0.077(4) 0.032(3) 0.049(3) 0.007(2) -0.025(3) -0.024(3)
C31 0.033(3) 0.027(3) 0.034(3) -0.002(2) -0.006(2) -0.010(2)

loop_
_atom_type_symbol
_atom_type_description
_atom_type_scat_dispersion_real
_atom_type_scat_dispersion_imag
_atom_type_scat_source
C C 0.0033 0.0016 'International Tables Vol C Tables 4.2.6.8 and 6.1.1.4'
H H 0.0000 0.0000 'International Tables Vol C Tables 4.2.6.8 and 6.1.1.4'
N N 0.0061 0.0033 'International Tables Vol C Tables 4.2.6.8 and 6.1.1.4'
O O 0.0106 0.0060 'International Tables Vol C Tables 4.2.6.8 and 6.1.1.4'
Zn Zn 0.2839 1.4301 'International Tables Vol C Tables 4.2.6.8 and 6.1.1.4'

loop_
_geom_angle_atom_site_label_1
_geom_angle_atom_site_label_2
_geom_angle_atom_site_label_3
_geom_angle
_geom_angle_site_symmetry_1
_geom_angle_site_symmetry_3
O1 Zn1 O3 140.55(13) . 2_766
O1 Zn1 N4 100.72(13) . .
O3 Zn1 N4 118.70(14) 2_766 .
O1 Zn1 O6 87.05(10) . .
O3 Zn1 O6 90.98(10) 2_766 .
N4 Zn1 O6 90.46(12) . .
O1 Zn1 O2 91.33(10) . 2_766
O3 Zn1 O2 85.64(10) 2_766 2_766
N4 Zn1 O2 97.00(12) . 2_766
O6 Zn1 O2 172.53(11) . 2_766
O8 Zn2 O7 118.07(12) 2_756 .
O8 Zn2 O4 112.89(11) 2_756 1_545
O7 Zn2 O4 101.12(12) . 1_545
O8 Zn2 N1 109.31(14) 2_756 1_655
O7 Zn2 N1 109.59(13) . 1_655
O4 Zn2 N1 104.89(13) 1_545 1_655
C18 N1 C20 105.7(4) . .
C18 N1 Zn2 129.9(3) . 1_455
C20 N1 Zn2 124.5(3) . 1_455
C18 N2 C19 107.0(3) . .
C18 N2 C21 126.1(4) . .
C19 N2 C21 126.6(4) . .
C31 N3 C29 106.6(4) . .
C31 N3 C28 127.0(4) . .
C29 N3 C28 126.0(4) . .
C31 N4 C30 104.8(4) . .
C31 N4 Zn1 127.8(3) . .
C30 N4 Zn1 126.5(3) . .
C14 O1 Zn1 121.9(3) . .
C14 O2 Zn1 117.0(2) . 2_766
C15 O3 Zn1 147.9(3) . 2_766
C15 O4 Zn2 119.8(3) . 1_565
C16 O6 Zn1 135.6(3) . .
C16 O7 Zn2 113.3(3) . .
C17 O8 Zn2 117.0(3) . 2_756
H1WA O1W H1WB 106.6 . .
C6 C1 C2 120.0(3) . .
C6 C1 C7 118.8(4) . .
C2 C1 C7 121.2(4) . .
C1 C2 C3 119.7(4) . .
C1 C2 C14 116.7(3) . .
C3 C2 C14 123.3(3) . .
C4 C3 C2 118.5(4) . .
C4 C3 C15 119.0(4) . .
C2 C3 C15 122.5(4) . .
C5 C4 C3 121.5(4) . .
C5 C4 H4 119.3 . .
C3 C4 H4 119.3 . .
C4 C5 C6 120.3(4) . .
C4 C5 H5 119.8 . .
C6 C5 H5 119.8 . .
C5 C6 C1 120.0(4) . .
C5 C6 H6 120.0 . .
C1 C6 H6 120.0 . .
O5 C7 C8 123.9(4) . .
O5 C7 C1 120.5(4) . .
C8 C7 C1 115.6(3) . .
C13 C8 C9 119.3(4) . .
C13 C8 C7 117.7(4) . .
C9 C8 C7 123.0(4) . .
C10 C9 C8 118.9(4) . .
C10 C9 C16 121.3(4) . .
C8 C9 C16 119.7(4) . .
C11 C10 C9 120.0(4) . .
C11 C10 C17 118.9(4) . .
C9 C10 C17 121.1(4) . .
C12 C11 C10 120.6(4) . .
C12 C11 H11 119.7 . .
C10 C11 H11 119.7 . .
C11 C12 C13 120.0(4) . .
C11 C12 H12 120.0 . .
C13 C12 H12 120.0 . .
C12 C13 C8 120.8(4) . .
C12 C13 H13 119.6 . .
C8 C13 H13 119.6 . .
O2 C14 O1 125.3(4) . .
O2 C14 C2 121.3(4) . .
O1 C14 C2 113.3(4) . .
O3 C15 O4 123.6(4) . .
O3 C15 C3 120.7(4) . .
O4 C15 C3 115.7(4) . .
O6 C16 O7 122.1(4) . .
O6 C16 C9 120.8(3) . .
O7 C16 C9 116.9(4) . .
O9 C17 O8 124.2(4) . .
O9 C17 C10 119.4(4) . .
O8 C17 C10 116.4(4) . .
N1 C18 N2 111.0(4) . .
N1 C18 H18 124.5 . .
N2 C18 H18 124.5 . .
C20 C19 N2 106.3(4) . .
C20 C19 H19 126.8 . .
N2 C19 H19 126.8 . .
C19 C20 N1 110.0(4) . .
C19 C20 H20 125.0 . .
N1 C20 H20 125.0 . .
N2 C21 C22 112.2(4) . .
N2 C21 H21A 109.2 . .
C22 C21 H21A 109.2 . .
N2 C21 H21B 109.2 . .
C22 C21 H21B 109.2 . .
H21A C21 H21B 107.9 . .
C27 C22 C23 118.5(5) . .
C27 C22 C21 121.2(4) . .
C23 C22 C21 120.2(4) . .
C24 C23 C22 120.0(4) . .
C24 C23 H23 120.0 . .
C22 C23 H23 120.0 . .
C25 C24 C23 122.4(5) . .
C25 C24 H24 118.8 . .
C23 C24 H24 118.8 . .
C24 C25 C26 117.5(5) . .
C24 C25 C28 120.1(5) . .
C26 C25 C28 122.3(4) . .
C27 C26 C25 120.7(4) . .
C27 C26 H26 119.6 . .
C25 C26 H26 119.6 . .
C22 C27 C26 120.7(5) . .
C22 C27 H27 119.6 . .
C26 C27 H27 119.6 . .
N3 C28 C25 110.3(4) . .
N3 C28 H28A 109.6 . .
C25 C28 H28A 109.6 . .
N3 C28 H28B 109.6 . .
C25 C28 H28B 109.6 . .
H28A C28 H28B 108.1 . .
C30 C29 N3 106.8(4) . .
C30 C29 H29 126.6 . .
N3 C29 H29 126.6 . .
C29 C30 N4 109.3(4) . .
C29 C30 H30 125.4 . .
N4 C30 H30 125.4 . .
N4 C31 N3 112.5(4) . .
N4 C31 H31 123.7 . .
N3 C31 H31 123.7 . .

loop_
_geom_bond_atom_site_label_1
_geom_bond_atom_site_label_2
_geom_bond_distance
_geom_bond_site_symmetry_2
Zn1 O1 2.006(3) .
Zn1 O3 2.008(3) 2_766
Zn1 N4 2.008(4) .
Zn1 O6 2.076(3) .
Zn1 O2 2.087(3) 2_766
Zn2 O8 1.939(3) 2_756
Zn2 O7 1.959(3) .
Zn2 O4 1.984(3) 1_545
Zn2 N1 2.006(3) 1_655
N1 C18 1.321(4) .
N1 C20 1.363(5) .
N1 Zn2 2.006(3) 1_455
N2 C18 1.344(5) .
N2 C19 1.367(5) .
N2 C21 1.461(4) .
N3 C31 1.330(5) .
N3 C29 1.374(5) .
N3 C28 1.469(5) .
N4 C31 1.317(5) .
N4 C30 1.388(5) .
O1 C14 1.263(5) .
O2 C14 1.253(4) .
O2 Zn1 2.087(3) 2_766
O3 C15 1.249(5) .
O3 Zn1 2.008(3) 2_766
O4 C15 1.250(4) .
O4 Zn2 1.984(3) 1_565
O5 C7 1.196(4) .
O6 C16 1.251(5) .
O7 C16 1.264(4) .
O8 C17 1.277(5) .
O8 Zn2 1.939(3) 2_756
O9 C17 1.245(5) .
O1W H1WA 0.8584 .
O1W H1WB 0.8543 .
C1 C6 1.385(5) .
C1 C2 1.400(5) .
C1 C7 1.527(5) .
C2 C3 1.401(5) .
C2 C14 1.517(5) .
C3 C4 1.388(5) .
C3 C15 1.518(5) .
C4 C5 1.366(5) .
C4 H4 0.9300 .
C5 C6 1.373(5) .
C5 H5 0.9300 .
C6 H6 0.9300 .
C7 C8 1.490(5) .
C8 C13 1.390(5) .
C8 C9 1.406(5) .
C9 C10 1.400(5) .
C9 C16 1.516(5) .
C10 C11 1.384(5) .
C10 C17 1.508(6) .
C11 C12 1.373(6) .
C11 H11 0.9300 .
C12 C13 1.374(5) .
C12 H12 0.9300 .
C13 H13 0.9300 .
C18 H18 0.9300 .
C19 C20 1.345(6) .
C19 H19 0.9300 .
C20 H20 0.9300 .
C21 C22 1.511(6) .
C21 H21A 0.9700 .
C21 H21B 0.9700 .
C22 C27 1.379(5) .
C22 C23 1.383(6) .
C23 C24 1.371(6) .
C23 H23 0.9300 .
C24 C25 1.369(6) .
C24 H24 0.9300 .
C25 C26 1.388(6) .
C25 C28 1.511(6) .
C26 C27 1.384(6) .
C26 H26 0.9300 .
C27 H27 0.9300 .
C28 H28A 0.9700 .
C28 H28B 0.9700 .
C29 C30 1.346(6) .
C29 H29 0.9300 .
C30 H30 0.9300 .
C31 H31 0.9300 .

loop_
_geom_hbond_atom_site_label_D
_geom_hbond_atom_site_label_H
_geom_hbond_atom_site_label_A
_geom_hbond_distance_DH
_geom_hbond_distance_HA
_geom_hbond_distance_DA
_geom_hbond_angle_DHA
_geom_hbond_site_symmetry_A
O1W H1WA O9 0.86 2.05 2.873(4) 159.5 .
O1W H1WB O1 0.85 2.25 3.101(4) 172.5 2_766

loop_
_geom_torsion_atom_site_label_1
_geom_torsion_atom_site_label_2
_geom_torsion_atom_site_label_3
_geom_torsion_atom_site_label_4
_geom_torsion
_geom_torsion_site_symmetry_1
O1 Zn1 N4 C31 113.6(4) .
O3 Zn1 N4 C31 -64.9(4) 2_766
O6 Zn1 N4 C31 26.5(4) .
O2 Zn1 N4 C31 -153.8(4) 2_766
O1 Zn1 N4 C30 -53.8(4) .
O3 Zn1 N4 C30 127.8(4) 2_766
O6 Zn1 N4 C30 -140.9(4) .
O2 Zn1 N4 C30 38.9(4) 2_766
O3 Zn1 O1 C14 -17.1(4) 2_766
N4 Zn1 O1 C14 165.0(3) .
O6 Zn1 O1 C14 -105.1(3) .
O2 Zn1 O1 C14 67.6(3) 2_766
O1 Zn1 O6 C16 67.1(4) .
O3 Zn1 O6 C16 -73.5(4) 2_766
N4 Zn1 O6 C16 167.8(4) .
O8 Zn2 O7 C16 -64.1(3) 2_756
O4 Zn2 O7 C16 172.2(2) 1_545
N1 Zn2 O7 C16 61.9(3) 1_655
C6 C1 C2 C3 0.9(6) .
C7 C1 C2 C3 -178.1(4) .
C6 C1 C2 C14 174.5(4) .
C7 C1 C2 C14 -4.5(6) .
C1 C2 C3 C4 0.4(6) .
C14 C2 C3 C4 -172.9(4) .
C1 C2 C3 C15 179.4(4) .
C14 C2 C3 C15 6.2(6) .
C2 C3 C4 C5 -1.6(7) .
C15 C3 C4 C5 179.3(4) .
C3 C4 C5 C6 1.6(7) .
C4 C5 C6 C1 -0.3(7) .
C2 C1 C6 C5 -0.9(6) .
C7 C1 C6 C5 178.1(4) .
C6 C1 C7 O5 -51.8(6) .
C2 C1 C7 O5 127.2(5) .
C6 C1 C7 C8 128.8(4) .
C2 C1 C7 C8 -52.2(5) .
O5 C7 C8 C13 137.8(4) .
C1 C7 C8 C13 -42.8(5) .
O5 C7 C8 C9 -45.1(6) .
C1 C7 C8 C9 134.3(4) .
C13 C8 C9 C10 6.8(5) .
C7 C8 C9 C10 -170.2(4) .
C13 C8 C9 C16 -177.2(4) .
C7 C8 C9 C16 5.8(5) .
C8 C9 C10 C11 -5.4(6) .
C16 C9 C10 C11 178.7(4) .
C8 C9 C10 C17 173.8(3) .
C16 C9 C10 C17 -2.2(6) .
C9 C10 C11 C12 -0.5(6) .
C17 C10 C11 C12 -179.6(4) .
C10 C11 C12 C13 4.9(6) .
C11 C12 C13 C8 -3.3(6) .
C9 C8 C13 C12 -2.6(6) .
C7 C8 C13 C12 174.7(4) .
Zn1 O2 C14 O1 -93.8(4) 2_766
Zn1 O2 C14 C2 90.9(4) 2_766
Zn1 O1 C14 O2 -7.3(5) .
Zn1 O1 C14 C2 168.3(2) .
C1 C2 C14 O2 108.7(4) .
C3 C2 C14 O2 -77.8(5) .
C1 C2 C14 O1 -67.1(5) .
C3 C2 C14 O1 106.3(4) .
Zn1 O3 C15 O4 -126.7(5) 2_766
Zn1 O3 C15 C3 53.7(7) 2_766
Zn2 O4 C15 O3 1.1(6) 1_565
Zn2 O4 C15 C3 -179.4(3) 1_565
C4 C3 C15 O3 -177.1(4) .
C2 C3 C15 O3 3.9(6) .
C4 C3 C15 O4 3.3(6) .
C2 C3 C15 O4 -175.7(4) .
Zn1 O6 C16 O7 178.4(2) .
Zn1 O6 C16 C9 -5.8(6) .
Zn2 O7 C16 O6 7.4(5) .
Zn2 O7 C16 C9 -168.6(3) .
C10 C9 C16 O6 86.0(5) .
C8 C9 C16 O6 -89.9(5) .
C10 C9 C16 O7 -98.0(4) .
C8 C9 C16 O7 86.1(4) .
Zn2 O8 C17 O9 26.5(5) 2_756
Zn2 O8 C17 C10 -154.0(3) 2_756
C11 C10 C17 O9 18.8(6) .
C9 C10 C17 O9 -160.3(4) .
C11 C10 C17 O8 -160.7(4) .
C9 C10 C17 O8 20.2(5) .
C20 N1 C18 N2 0.8(5) .
Zn2 N1 C18 N2 179.2(3) 1_455
C19 N2 C18 N1 -1.3(5) .
C21 N2 C18 N1 -175.2(4) .
C18 N2 C19 C20 1.4(6) .
C21 N2 C19 C20 175.2(4) .
N2 C19 C20 N1 -0.9(6) .
C18 N1 C20 C19 0.1(6) .
Zn2 N1 C20 C19 -178.4(3) 1_455
C18 N2 C21 C22 106.7(5) .
C19 N2 C21 C22 -66.0(6) .
N2 C21 C22 C27 147.2(4) .
N2 C21 C22 C23 -34.6(6) .
C27 C22 C23 C24 -0.6(7) .
C21 C22 C23 C24 -178.8(4) .
C22 C23 C24 C25 0.2(7) .
C23 C24 C25 C26 0.5(7) .
C23 C24 C25 C28 179.5(4) .
C24 C25 C26 C27 -0.8(7) .
C28 C25 C26 C27 -179.8(4) .
C23 C22 C27 C26 0.3(7) .
C21 C22 C27 C26 178.5(4) .
C25 C26 C27 C22 0.4(7) .
C31 N3 C28 C25 85.6(6) .
C29 N3 C28 C25 -85.5(5) .
C24 C25 C28 N3 -87.2(5) .
C26 C25 C28 N3 91.7(5) .
C31 N3 C29 C30 0.6(6) .
C28 N3 C29 C30 173.1(4) .
N3 C29 C30 N4 -0.5(6) .
C31 N4 C30 C29 0.2(6) .
Zn1 N4 C30 C29 169.9(3) .
C30 N4 C31 N3 0.2(5) .
Zn1 N4 C31 N3 -169.3(3) .
C29 N3 C31 N4 -0.5(5) .
C28 N3 C31 N4 -172.9(4) .
